data_4339398
loop_
_publ_author_name
'Kuratsu, Masato'
'Suzuki, Shuichi'
'Kozaki, Masatoshi'
'Shiomi, Daisuke'
'Sato, Kazunobu'
'Takui, Takeji'
'Okada, Keiji'

_publ_section_title
;
 Magnetic interaction of tri- and di-oxytriphenylamine radical cation
 FeCl4 salts.
;
_journal_issue 24
_journal_name_full 'Inorganic chemistry'
_journal_page_first 10153
_journal_page_last 10157
_journal_paper_doi 10.1021/ic7012649
_journal_volume 46
_journal_year 2007
_chemical_formula_moiety 'C18 H11 Cl4 Ga N O2 '
_chemical_formula_sum 'C18 H11 Cl4 Ga N O2'
_chemical_formula_weight 484.82
_space_group_IT_number 14
_symmetry_cell_setting monoclinic
_symmetry_Int_Tables_number 14
_symmetry_space_group_name_Hall '-P 2ybc'
_symmetry_space_group_name_H-M 'P 1 21/c 1'
_cell_angle_alpha 90.0000
_cell_angle_beta 112.065(4)
_cell_angle_gamma 90.0000
_cell_formula_units_Z 4
_cell_length_a 9.937(2)
_cell_length_b 13.082(3)
_cell_length_c 15.677(4)
_cell_measurement_reflns_used 6668
_cell_measurement_temperature 113.1
_cell_measurement_theta_max 27.5
_cell_measurement_theta_min 4.1
_cell_volume 1888.7(8)
_computing_cell_refinement CrystalClear
_computing_data_collection CrystalClear
_computing_data_reduction CrystalStructure
_computing_publication_material 'CrystalStructure 3.8'
_computing_structure_refinement CRYSTALS
_computing_structure_solution SIR92
_diffrn_detector_area_resol_mean 7.31
_diffrn_measured_fraction_theta_full 0.982
_diffrn_measured_fraction_theta_max 0.982
_diffrn_measurement_device_type 'Rigaku Mercury'
_diffrn_measurement_method \w
_diffrn_radiation_type 'Mo K\a'
_diffrn_radiation_wavelength 0.71070
_diffrn_reflns_av_R_equivalents 0.051
_diffrn_reflns_limit_h_max 10
_diffrn_reflns_limit_h_min -12
_diffrn_reflns_limit_k_max 16
_diffrn_reflns_limit_k_min -16
_diffrn_reflns_limit_l_max 20
_diffrn_reflns_limit_l_min -19
_diffrn_reflns_number 17828
_diffrn_reflns_theta_full 27.48
_diffrn_reflns_theta_max 27.48
_exptl_absorpt_coefficient_mu 2.034
_exptl_absorpt_correction_T_max 0.783
_exptl_absorpt_correction_T_min 0.708
_exptl_absorpt_correction_type numerical
_exptl_absorpt_process_details
;
    Higashi, T. (1999). Program for Absorption Correction.
    Rigaku Corporation, Tokyo, Japan.
;
_exptl_crystal_colour deepgreen
_exptl_crystal_density_diffrn 1.705
_exptl_crystal_density_method 'not measured'
_exptl_crystal_description block
_exptl_crystal_F_000 964.00
_exptl_crystal_size_max 0.28
_exptl_crystal_size_mid 0.20
_exptl_crystal_size_min 0.12
_refine_diff_density_max 0.49
_refine_diff_density_min -0.51
_refine_ls_extinction_method none
_refine_ls_goodness_of_fit_ref 1.005
_refine_ls_hydrogen_treatment refall
_refine_ls_number_parameters 246
_refine_ls_number_reflns 3313
_refine_ls_R_factor_gt 0.0369
_refine_ls_shift/su_max 0.0000
_refine_ls_structure_factor_coef F
_refine_ls_weighting_details 'w = 1/[0.0002Fo^2^ + 0.8000\s(Fo^2^) + 0.5000]'
_refine_ls_weighting_scheme calc
_refine_ls_wR_factor_ref 0.0400
_reflns_number_gt 3281
_reflns_number_total 4245
_reflns_threshold_expression F^2^>2.0\s(F^2^)
_cod_data_source_file ic7012649-file012.cif
_cod_data_source_block '__BOTGaCl4-1'
_cod_original_cell_volume 1888.8(7)
_cod_original_formula_sum 'C18 H11 Cl4 Ga N O2 '
_cod_database_code 4339398

loop_
_symmetry_equiv_pos_site_id
_symmetry_equiv_pos_as_xyz
1 +X,+Y,+Z
2 -X,1/2+Y,1/2-Z
3 -X,-Y,-Z
4 +X,1/2-Y,1/2+Z

loop_
_atom_site_label
_atom_site_type_symbol
_atom_site_fract_x
_atom_site_fract_y
_atom_site_fract_z
_atom_site_U_iso_or_equiv
_atom_site_adp_type
_atom_site_occupancy
_atom_site_symmetry_multiplicity
_atom_site_calc_flag
_atom_site_refinement_flags
Ga(1) Ga 0.68256(4) 0.73982(3) 0.09865(2) 0.01705(8) Uani 1.00 1 d .
Cl(1) Cl 0.59512(10) 0.89209(6) 0.06522(5) 0.0268(2) Uani 1.00 1 d .
Cl(2) Cl 0.61028(10) 0.67256(9) 0.20003(6) 0.0417(2) Uani 1.00 1 d .
Cl(3) Cl 0.91939(8) 0.74827(7) 0.15791(6) 0.0259(2) Uani 1.00 1 d .
Cl(4) Cl 0.60956(9) 0.64992(7) -0.02706(6) 0.0313(2) Uani 1.00 1 d .
O(1) O 1.0371(2) 0.61694(18) 0.37924(15) 0.0253(6) Uani 1.00 1 d .
O(2) O 1.1782(2) 0.43729(18) 0.15978(14) 0.0220(5) Uani 1.00 1 d .
N(1) N 0.9677(2) 0.48106(19) 0.23172(17) 0.0165(6) Uani 1.00 1 d .
C(1) C 0.8851(3) 0.4802(2) 0.2873(2) 0.0196(8) Uani 1.00 1 d .
C(2) C 0.7744(3) 0.4096(2) 0.2766(2) 0.0226(8) Uani 1.00 1 d .
C(3) C 0.6978(3) 0.4136(3) 0.3340(2) 0.0305(9) Uani 1.00 1 d .
C(4) C 0.7312(4) 0.4875(3) 0.4024(2) 0.0347(10) Uani 1.00 1 d .
C(5) C 0.8440(4) 0.5548(3) 0.4170(2) 0.0310(9) Uani 1.00 1 d .
C(6) C 0.9224(3) 0.5503(2) 0.3601(2) 0.0232(8) Uani 1.00 1 d .
C(7) C 1.1014(3) 0.5286(2) 0.2656(2) 0.0174(7) Uani 1.00 1 d .
C(8) C 1.1356(3) 0.5980(2) 0.3389(2) 0.0206(7) Uani 1.00 1 d .
C(9) C 1.2657(3) 0.6496(2) 0.3692(2) 0.0250(8) Uani 1.00 1 d .
C(10) C 1.3644(3) 0.6309(2) 0.3276(2) 0.0272(8) Uani 1.00 1 d .
C(11) C 1.3357(3) 0.5613(2) 0.2572(2) 0.0255(8) Uani 1.00 1 d .
C(12) C 1.2053(3) 0.5096(2) 0.2268(2) 0.0193(7) Uani 1.00 1 d .
C(13) C 0.9259(3) 0.4370(2) 0.1436(2) 0.0170(7) Uani 1.00 1 d .
C(14) C 1.0357(3) 0.4125(2) 0.1113(2) 0.0189(7) Uani 1.00 1 d .
C(15) C 1.0048(3) 0.3643(2) 0.0278(2) 0.0232(8) Uani 1.00 1 d .
C(16) C 0.8612(3) 0.3451(2) -0.0271(2) 0.0254(8) Uani 1.00 1 d .
C(17) C 0.7504(3) 0.3773(2) 0.0006(2) 0.0245(8) Uani 1.00 1 d .
C(18) C 0.7812(3) 0.4226(2) 0.0849(2) 0.0211(8) Uani 1.00 1 d .
H(1) H 0.7524 0.3591 0.2297 0.027 Uiso 1.00 1 c R
H(2) H 0.6223 0.3659 0.3269 0.038 Uiso 1.00 1 c R
H(3) H 0.6756 0.4915 0.4401 0.044 Uiso 1.00 1 c R
H(4) H 0.8678 0.6041 0.4649 0.038 Uiso 1.00 1 c R
H(5) H 1.2871 0.6974 0.4182 0.026 Uiso 1.00 1 c R
H(6) H 1.4543 0.6666 0.3488 0.030 Uiso 1.00 1 c R
H(7) H 1.4041 0.5492 0.2293 0.030 Uiso 1.00 1 c R
H(8) H 1.0810 0.3446 0.0086 0.029 Uiso 1.00 1 c R
H(9) H 0.8385 0.3097 -0.0837 0.030 Uiso 1.00 1 c R
H(10) H 0.6521 0.3683 -0.0397 0.027 Uiso 1.00 1 c R
H(11) H 0.7050 0.4438 0.1036 0.025 Uiso 1.00 1 c R

loop_
_atom_site_aniso_label
_atom_site_aniso_U_11
_atom_site_aniso_U_22
_atom_site_aniso_U_33
_atom_site_aniso_U_12
_atom_site_aniso_U_13
_atom_site_aniso_U_23
Ga(1) 0.01413(17) 0.01573(18) 0.01973(18) -0.00058(14) 0.00456(13) 0.00291(14)
Cl(1) 0.0329(4) 0.0180(4) 0.0253(4) 0.0068(3) 0.0063(3) 0.0004(3)
Cl(2) 0.0273(4) 0.0612(7) 0.0343(4) -0.0088(4) 0.0087(4) 0.0244(4)
Cl(3) 0.0146(3) 0.0301(4) 0.0298(4) -0.0020(3) 0.0047(3) -0.0041(3)
Cl(4) 0.0247(4) 0.0269(4) 0.0360(4) 0.0002(3) 0.0041(3) -0.0122(3)
O(1) 0.0302(13) 0.0240(12) 0.0204(11) 0.0044(10) 0.0081(10) -0.0050(9)
O(2) 0.0142(11) 0.0316(13) 0.0199(10) -0.0024(9) 0.0060(9) -0.0044(9)
N(1) 0.0150(13) 0.0170(13) 0.0172(12) 0.0023(10) 0.0056(10) 0.0031(10)
C(1) 0.0172(16) 0.0211(16) 0.0217(15) 0.0091(12) 0.0087(13) 0.0053(12)
C(2) 0.0205(16) 0.0220(17) 0.0259(16) 0.0053(13) 0.0094(14) 0.0059(13)
C(3) 0.0227(18) 0.037(2) 0.0362(19) 0.0094(15) 0.0164(16) 0.0109(16)
C(4) 0.0288(19) 0.049(2) 0.0318(19) 0.0145(18) 0.0178(16) 0.0115(17)
C(5) 0.034(2) 0.037(2) 0.0225(17) 0.0164(17) 0.0119(15) 0.0017(15)
C(6) 0.0219(17) 0.0258(18) 0.0206(15) 0.0084(14) 0.0065(13) 0.0051(13)
C(7) 0.0147(15) 0.0159(15) 0.0183(14) 0.0004(11) 0.0023(12) 0.0044(12)
C(8) 0.0273(17) 0.0136(15) 0.0168(14) 0.0064(13) 0.0034(13) 0.0038(12)
C(9) 0.0309(18) 0.0163(16) 0.0177(15) -0.0015(14) -0.0023(14) -0.0001(12)
C(10) 0.0246(18) 0.0230(18) 0.0268(17) -0.0059(14) 0.0015(14) 0.0083(14)
C(11) 0.0217(17) 0.0315(19) 0.0206(16) -0.0030(14) 0.0047(14) 0.0085(14)
C(12) 0.0215(16) 0.0196(16) 0.0159(14) -0.0003(13) 0.0058(13) 0.0042(12)
C(13) 0.0178(15) 0.0137(15) 0.0173(14) -0.0020(12) 0.0041(12) 0.0023(11)
C(14) 0.0186(16) 0.0171(15) 0.0199(14) -0.0007(12) 0.0059(13) 0.0030(12)
C(15) 0.0277(18) 0.0237(17) 0.0203(15) -0.0003(14) 0.0113(14) -0.0006(13)
C(16) 0.0326(19) 0.0231(17) 0.0184(15) -0.0073(15) 0.0071(14) -0.0013(13)
C(17) 0.0232(17) 0.0240(18) 0.0204(15) -0.0079(14) 0.0013(13) 0.0024(13)
C(18) 0.0165(15) 0.0209(16) 0.0245(16) -0.0014(12) 0.0060(13) 0.0069(13)

loop_
_atom_type_symbol
_atom_type_description
_atom_type_scat_dispersion_real
_atom_type_scat_dispersion_imag
_atom_type_scat_source
C C 0.003 0.002
;
International Tables for Crystallography
(1992, Vol. C, Tables 4.2.6.8 and 6.1.1.4)
;
H H 0.000 0.000
;
International Tables for Crystallography
(1992, Vol. C, Table 6.1.1.4)
;
Cl Cl 0.148 0.159
;
International Tables for Crystallography
(1992, Vol. C, Tables 4.2.6.8 and 6.1.1.4)
;
Ga Ga 0.231 1.608
;
International Tables for Crystallography
(1992, Vol. C, Tables 4.2.6.8 and 6.1.1.4)
;
N N 0.006 0.003
;
International Tables for Crystallography
(1992, Vol. C, Tables 4.2.6.8 and 6.1.1.4)
;
O O 0.011 0.006
;
International Tables for Crystallography
(1992, Vol. C, Tables 4.2.6.8 and 6.1.1.4)
;

loop_
_geom_angle_atom_site_label_1
_geom_angle_atom_site_label_2
_geom_angle_atom_site_label_3
_geom_angle
_geom_angle_publ_flag
Cl(1) Ga(1) Cl(2) 109.85(4) yes
Cl(1) Ga(1) Cl(3) 109.14(3) yes
Cl(1) Ga(1) Cl(4) 108.22(3) yes
Cl(2) Ga(1) Cl(3) 108.08(3) yes
Cl(2) Ga(1) Cl(4) 110.89(4) yes
Cl(3) Ga(1) Cl(4) 110.64(3) yes
C(6) O(1) C(8) 117.5(2) yes
C(12) O(2) C(14) 117.1(2) yes
C(1) N(1) C(7) 117.9(2) yes
C(1) N(1) C(13) 125.5(2) yes
C(7) N(1) C(13) 116.6(2) yes
N(1) C(1) C(2) 123.2(2) yes
N(1) C(1) C(6) 117.6(2) yes
C(2) C(1) C(6) 119.1(3) yes
C(1) C(2) C(3) 119.8(3) yes
C(2) C(3) C(4) 120.0(3) yes
C(3) C(4) C(5) 121.2(4) yes
C(4) C(5) C(6) 119.0(3) yes
O(1) C(6) C(1) 122.4(3) yes
O(1) C(6) C(5) 116.9(2) yes
C(1) C(6) C(5) 120.7(3) yes
N(1) C(7) C(8) 120.6(3) yes
N(1) C(7) C(12) 120.8(2) yes
C(8) C(7) C(12) 118.6(2) yes
O(1) C(8) C(7) 120.0(2) yes
O(1) C(8) C(9) 119.5(2) yes
C(7) C(8) C(9) 120.5(3) yes
C(8) C(9) C(10) 119.3(3) yes
C(9) C(10) C(11) 121.5(3) yes
C(10) C(11) C(12) 119.2(3) yes
O(2) C(12) C(7) 119.5(2) yes
O(2) C(12) C(11) 119.7(3) yes
C(7) C(12) C(11) 120.8(2) yes
N(1) C(13) C(14) 117.8(2) yes
N(1) C(13) C(18) 123.4(3) yes
C(14) C(13) C(18) 118.7(2) yes
O(2) C(14) C(13) 121.8(2) yes
O(2) C(14) C(15) 116.7(3) yes
C(13) C(14) C(15) 121.4(2) yes
C(14) C(15) C(16) 118.9(3) yes
C(15) C(16) C(17) 120.1(3) yes
C(16) C(17) C(18) 121.0(2) yes
C(13) C(18) C(17) 119.5(3) yes
C(1) C(2) H(1) 119.6 no
C(3) C(2) H(1) 120.5 no
C(2) C(3) H(2) 120.1 no
C(4) C(3) H(2) 119.9 no
C(3) C(4) H(3) 119.5 no
C(5) C(4) H(3) 119.3 no
C(4) C(5) H(4) 120.7 no
C(6) C(5) H(4) 120.3 no
C(8) C(9) H(5) 119.9 no
C(10) C(9) H(5) 120.8 no
C(9) C(10) H(6) 119.1 no
C(11) C(10) H(6) 119.3 no
C(10) C(11) H(7) 120.8 no
C(12) C(11) H(7) 120.1 no
C(14) C(15) H(8) 120.3 no
C(16) C(15) H(8) 120.7 no
C(15) C(16) H(9) 119.8 no
C(17) C(16) H(9) 120.1 no
C(16) C(17) H(10) 119.4 no
C(18) C(17) H(10) 119.7 no
C(13) C(18) H(11) 120.0 no
C(17) C(18) H(11) 120.5 no

loop_
_geom_bond_atom_site_label_1
_geom_bond_atom_site_label_2
_geom_bond_distance
_geom_bond_publ_flag
Ga(1) Cl(1) 2.1577(8) yes
Ga(1) Cl(2) 2.1619(11) yes
Ga(1) Cl(3) 2.1843(8) yes
Ga(1) Cl(4) 2.1724(9) yes
O(1) C(6) 1.376(4) yes
O(1) C(8) 1.373(5) yes
O(2) C(12) 1.364(3) yes
O(2) C(14) 1.371(3) yes
N(1) C(1) 1.404(5) yes
N(1) C(7) 1.380(3) yes
N(1) C(13) 1.409(3) yes
C(1) C(2) 1.397(4) yes
C(1) C(6) 1.402(4) yes
C(2) C(3) 1.382(6) yes
C(3) C(4) 1.388(5) yes
C(4) C(5) 1.376(5) yes
C(5) C(6) 1.387(6) yes
C(7) C(8) 1.402(4) yes
C(7) C(12) 1.404(5) yes
C(8) C(9) 1.376(4) yes
C(9) C(10) 1.388(6) yes
C(10) C(11) 1.375(4) yes
C(11) C(12) 1.378(4) yes
C(13) C(14) 1.401(5) yes
C(13) C(18) 1.399(3) yes
C(14) C(15) 1.379(4) yes
C(15) C(16) 1.385(4) yes
C(16) C(17) 1.392(5) yes
C(17) C(18) 1.375(4) yes
C(2) H(1) 0.950 no
C(3) H(2) 0.950 no
C(4) H(3) 0.950 no
C(5) H(4) 0.950 no
C(9) H(5) 0.950 no
C(10) H(6) 0.950 no
C(11) H(7) 0.950 no
C(15) H(8) 0.950 no
C(16) H(9) 0.950 no
C(17) H(10) 0.950 no
C(18) H(11) 0.950 no

loop_
_geom_contact_atom_site_label_1
_geom_contact_atom_site_label_2
_geom_contact_distance
_geom_contact_site_symmetry_2
Cl(1) Cl(1) 3.5809(10) 3_675
Cl(1) C(9) 3.591(2) 4_464
Cl(1) C(10) 3.498(3) 2_755
Cl(1) C(10) 3.578(3) 4_464
Cl(1) C(11) 3.419(3) 2_755
Cl(1) C(12) 3.474(2) 2_755
Cl(2) C(1) 3.586(3) .
Cl(2) C(6) 3.554(3) .
Cl(2) C(11) 3.494(4) 1_455
Cl(3) N(1) 3.474(2) 2_755
Cl(3) C(1) 3.530(3) 2_755
Cl(3) C(2) 3.524(3) 2_755
Cl(3) C(7) 3.476(2) .
Cl(3) C(8) 3.458(2) .
Cl(3) C(15) 3.587(3) 3_765
Cl(4) C(18) 3.548(3) .
O(2) C(16) 3.460(4) 3_765
N(1) Cl(3) 3.474(2) 2_745
C(1) Cl(2) 3.586(3) .
C(1) Cl(3) 3.530(3) 2_745
C(2) Cl(3) 3.524(3) 2_745
C(5) C(5) 3.519(4) 3_766
C(6) Cl(2) 3.554(3) .
C(7) Cl(3) 3.476(2) .
C(8) Cl(3) 3.458(2) .
C(9) Cl(1) 3.591(2) 4_665
C(10) Cl(1) 3.498(3) 2_745
C(10) Cl(1) 3.578(3) 4_665
C(11) Cl(1) 3.419(3) 2_745
C(11) Cl(2) 3.494(4) 1_655
C(12) Cl(1) 3.474(2) 2_745
C(12) C(16) 3.506(4) 3_765
C(14) C(15) 3.575(4) 3_765
C(15) Cl(3) 3.587(3) 3_765
C(15) C(14) 3.575(4) 3_765
C(16) O(2) 3.460(4) 3_765
C(16) C(12) 3.506(4) 3_765
C(18) Cl(4) 3.548(3) .
Ga(1) H(8) 3.541 3_765
Ga(1) H(10) 3.407 3_665
Cl(1) H(2) 3.224 2_655
Cl(1) H(3) 2.961 2_655
Cl(1) H(3) 2.826 4_564
Cl(1) H(5) 3.279 4_464
Cl(1) H(6) 3.239 4_464
Cl(2) H(2) 3.344 2_655
Cl(2) H(6) 3.250 1_455
Cl(2) H(7) 2.778 1_455
Cl(2) H(10) 2.912 3_665
Cl(3) H(1) 3.395 2_755
Cl(3) H(4) 3.461 4_564
Cl(3) H(8) 2.878 3_765
Cl(3) H(9) 3.133 3_765
Cl(4) H(5) 3.596 4_464
Cl(4) H(6) 3.111 4_464
Cl(4) H(8) 2.980 3_765
Cl(4) H(10) 3.156 3_665
Cl(4) H(11) 3.303 .
Cl(4) H(11) 3.146 3_665
O(1) H(3) 3.480 3_766
O(2) H(9) 3.501 3_765
C(2) H(9) 3.519 4_555
C(3) H(7) 3.281 1_455
C(3) H(9) 3.285 4_555
C(4) H(6) 3.469 1_455
C(4) H(7) 3.458 1_455
C(5) H(4) 3.459 3_766
C(6) H(4) 3.413 3_766
C(8) H(3) 3.466 3_766
C(9) H(1) 3.121 2_755
C(9) H(3) 3.373 3_766
C(10) H(1) 3.207 2_755
C(10) H(3) 3.449 1_655
C(11) H(9) 3.115 3_765
C(11) H(10) 3.577 3_765
C(12) H(9) 3.174 3_765
C(16) H(5) 3.273 2_745
C(16) H(7) 3.553 3_765
C(17) H(5) 2.766 2_745
C(17) H(7) 3.480 3_765
C(18) H(5) 3.019 2_745
H(1) Cl(3) 3.395 2_745
H(1) C(9) 3.121 2_745
H(1) C(10) 3.207 2_745
H(1) H(5) 3.053 2_745
H(1) H(6) 3.190 2_745
H(1) H(9) 3.505 4_555
H(2) Cl(1) 3.224 2_645
H(2) Cl(2) 3.344 2_645
H(2) H(7) 3.210 1_455
H(2) H(9) 3.097 4_555
H(3) Cl(1) 2.961 2_645
H(3) Cl(1) 2.826 4_565
H(3) O(1) 3.480 3_766
H(3) C(8) 3.466 3_766
H(3) C(9) 3.373 3_766
H(3) C(10) 3.449 1_455
H(3) H(5) 3.251 3_766
H(3) H(6) 3.125 1_455
H(3) H(7) 3.474 1_455
H(4) Cl(3) 3.461 4_565
H(4) C(5) 3.459 3_766
H(4) C(6) 3.413 3_766
H(4) H(8) 3.190 2_755
H(5) Cl(1) 3.279 4_665
H(5) Cl(4) 3.596 4_665
H(5) C(16) 3.273 2_755
H(5) C(17) 2.766 2_755
H(5) C(18) 3.019 2_755
H(5) H(1) 3.053 2_755
H(5) H(3) 3.251 3_766
H(5) H(9) 3.590 2_755
H(5) H(10) 2.851 2_755
H(5) H(11) 3.245 2_755
H(6) Cl(1) 3.239 4_665
H(6) Cl(2) 3.250 1_655
H(6) Cl(4) 3.111 4_665
H(6) C(4) 3.469 1_655
H(6) H(1) 3.190 2_755
H(6) H(3) 3.125 1_655
H(7) Cl(2) 2.778 1_655
H(7) C(3) 3.281 1_655
H(7) C(4) 3.458 1_655
H(7) C(16) 3.553 3_765
H(7) C(17) 3.480 3_765
H(7) H(2) 3.210 1_655
H(7) H(3) 3.474 1_655
H(7) H(9) 3.208 3_765
H(7) H(10) 3.010 3_765
H(8) Ga(1) 3.541 3_765
H(8) Cl(3) 2.878 3_765
H(8) Cl(4) 2.980 3_765
H(8) H(4) 3.190 2_745
H(9) Cl(3) 3.133 3_765
H(9) O(2) 3.501 3_765
H(9) C(2) 3.519 4_554
H(9) C(3) 3.285 4_554
H(9) C(11) 3.115 3_765
H(9) C(12) 3.174 3_765
H(9) H(1) 3.505 4_554
H(9) H(2) 3.097 4_554
H(9) H(5) 3.590 2_745
H(9) H(7) 3.208 3_765
H(10) Ga(1) 3.407 3_665
H(10) Cl(2) 2.912 3_665
H(10) Cl(4) 3.156 3_665
H(10) C(11) 3.577 3_765
H(10) H(5) 2.851 2_745
H(10) H(7) 3.010 3_765
H(11) Cl(4) 3.303 .
H(11) Cl(4) 3.146 3_665
H(11) H(5) 3.245 2_745

loop_
_geom_torsion_atom_site_label_1
_geom_torsion_atom_site_label_2
_geom_torsion_atom_site_label_3
_geom_torsion_atom_site_label_4
_geom_torsion
C(6) O(1) C(8) C(7) 14.5(3)
C(6) O(1) C(8) C(9) -167.4(2)
C(8) O(1) C(6) C(1) -14.7(4)
C(8) O(1) C(6) C(5) 164.9(2)
C(12) O(2) C(14) C(13) -17.4(4)
C(12) O(2) C(14) C(15) 161.2(2)
C(14) O(2) C(12) C(7) 22.4(3)
C(14) O(2) C(12) C(11) -159.2(2)
C(1) N(1) C(7) C(8) -18.0(4)
C(1) N(1) C(7) C(12) 162.7(2)
C(7) N(1) C(1) C(2) -158.7(2)
C(7) N(1) C(1) C(6) 17.6(3)
C(1) N(1) C(13) C(14) -158.0(2)
C(1) N(1) C(13) C(18) 26.2(4)
C(13) N(1) C(1) C(2) 21.0(4)
C(13) N(1) C(1) C(6) -162.6(2)
C(7) N(1) C(13) C(14) 21.8(3)
C(7) N(1) C(13) C(18) -154.0(2)
C(13) N(1) C(7) C(8) 162.2(2)
C(13) N(1) C(7) C(12) -17.1(3)
N(1) C(1) C(2) C(3) -180.0(2)
N(1) C(1) C(6) O(1) -1.5(4)
N(1) C(1) C(6) C(5) 179.0(2)
C(2) C(1) C(6) O(1) 175.1(2)
C(2) C(1) C(6) C(5) -4.5(4)
C(6) C(1) C(2) C(3) 3.7(4)
C(1) C(2) C(3) C(4) -0.1(4)
C(2) C(3) C(4) C(5) -2.8(5)
C(3) C(4) C(5) C(6) 2.0(5)
C(4) C(5) C(6) O(1) -177.9(2)
C(4) C(5) C(6) C(1) 1.7(4)
N(1) C(7) C(8) O(1) 1.7(4)
N(1) C(7) C(8) C(9) -176.4(2)
N(1) C(7) C(12) O(2) -5.2(4)
N(1) C(7) C(12) C(11) 176.4(2)
C(8) C(7) C(12) O(2) 175.5(2)
C(8) C(7) C(12) C(11) -2.9(4)
C(12) C(7) C(8) O(1) -179.0(2)
C(12) C(7) C(8) C(9) 3.0(4)
O(1) C(8) C(9) C(10) -179.4(2)
C(7) C(8) C(9) C(10) -1.3(4)
C(8) C(9) C(10) C(11) -0.5(4)
C(9) C(10) C(11) C(12) 0.5(4)
C(10) C(11) C(12) O(2) -177.2(2)
C(10) C(11) C(12) C(7) 1.2(4)
N(1) C(13) C(14) O(2) -4.9(4)
N(1) C(13) C(14) C(15) 176.5(2)
N(1) C(13) C(18) C(17) -178.9(2)
C(14) C(13) C(18) C(17) 5.4(4)
C(18) C(13) C(14) O(2) 171.1(2)
C(18) C(13) C(14) C(15) -7.5(4)
O(2) C(14) C(15) C(16) -174.9(2)
C(13) C(14) C(15) C(16) 3.7(4)
C(14) C(15) C(16) C(17) 2.1(5)
C(15) C(16) C(17) C(18) -4.1(5)
C(16) C(17) C(18) C(13) 0.3(4)
